data_7133450
loop_
_publ_author_name
'Song, Yuna'
'Song, Hayoung'
'Choi, Yunseop'
'Seo, Jongcheol'
'Lee, Eunsung'

_publ_section_title
;
 Synthesis of sterically congested unsymmetrical 1,2-dicarbonyl radicals
 through a stepwise approach.
;
_journal_issue 62
_journal_name_full 'Chemical communications (Cambridge, England)'
_journal_page_first 8043
_journal_page_last 8046
_journal_paper_doi 10.1039/d4cc02092h
_journal_volume 60
_journal_year 2024
_chemical_formula_moiety 'Cl, H2 O, C51 H64 N4 O2'
_chemical_formula_sum 'C51 H66 Cl N4 O3'
_chemical_formula_weight 818.52
_space_group_crystal_system monoclinic
_space_group_IT_number 15
_space_group_name_Hall '-C 2yc'
_space_group_name_H-M_alt 'C 1 2/c 1'
_atom_sites_solution_hydrogens mixed
_atom_sites_solution_primary dual
_audit_creation_date 2022-12-03
_audit_creation_method
;
Olex2 1.5
(compiled 2021.08.20 svn.r13c46975 for OlexSys, GUI svn.r6392)
;
_audit_update_record
;
2024-04-24 deposited with the CCDC.	2024-07-05 downloaded from the CCDC.
;
_cell_angle_alpha 90
_cell_angle_beta 122.41(3)
_cell_angle_gamma 90
_cell_formula_units_Z 8
_cell_length_a 24.135(5)
_cell_length_b 22.011(4)
_cell_length_c 21.701(4)
_cell_measurement_reflns_used 24582
_cell_measurement_temperature 100
_cell_measurement_theta_max 28.514
_cell_measurement_theta_min 1.850
_cell_volume 9733(5)
_computing_molecular_graphics 'Olex2 1.5 (Dolomanov et al., 2009)'
_computing_publication_material 'Olex2 1.5 (Dolomanov et al., 2009)'
_computing_structure_refinement 'SHELXL 2018/3 (Sheldrick, 2015)'
_computing_structure_solution 'SHELXT 2018/2 (Sheldrick, 2018)'
_diffrn_ambient_temperature 100
_diffrn_measured_fraction_theta_full 0.952
_diffrn_measured_fraction_theta_max 0.719
_diffrn_measurement_device_type Synchrotron
_diffrn_radiation_type synchrotron
_diffrn_radiation_wavelength 0.700000
_diffrn_reflns_av_R_equivalents 0.0838
_diffrn_reflns_av_unetI/netI 0.0923
_diffrn_reflns_Laue_measured_fraction_full 0.952
_diffrn_reflns_Laue_measured_fraction_max 0.719
_diffrn_reflns_limit_h_max 29
_diffrn_reflns_limit_h_min -28
_diffrn_reflns_limit_k_max 25
_diffrn_reflns_limit_k_min -27
_diffrn_reflns_limit_l_max 28
_diffrn_reflns_limit_l_min -28
_diffrn_reflns_number 24582
_diffrn_reflns_point_group_measured_fraction_full 0.952
_diffrn_reflns_point_group_measured_fraction_max 0.719
_diffrn_reflns_theta_full 25.242
_diffrn_reflns_theta_max 28.514
_diffrn_reflns_theta_min 1.850
_exptl_absorpt_coefficient_mu 0.122
_exptl_crystal_colour 'clear dark violet'
_exptl_crystal_colour_lustre clear
_exptl_crystal_colour_modifier dark
_exptl_crystal_colour_primary violet
_exptl_crystal_density_diffrn 1.117
_exptl_crystal_description block
_exptl_crystal_F_000 3528
_exptl_crystal_size_max 0.3
_exptl_crystal_size_mid 0.15
_exptl_crystal_size_min 0.05
_refine_diff_density_max 0.630
_refine_diff_density_min -0.327
_refine_diff_density_rms 0.043
_refine_ls_extinction_method none
_refine_ls_goodness_of_fit_ref 0.950
_refine_ls_hydrogen_treatment constr
_refine_ls_matrix_type full
_refine_ls_number_parameters 549
_refine_ls_number_reflns 8888
_refine_ls_number_restraints 0
_refine_ls_restrained_S_all 0.950
_refine_ls_R_factor_all 0.1132
_refine_ls_R_factor_gt 0.0597
_refine_ls_shift/su_max 0.000
_refine_ls_shift/su_mean 0.000
_refine_ls_structure_factor_coef Fsqd
_refine_ls_weighting_details 'w=1/[\s^2^(Fo^2^)+(0.0753P)^2^] where P=(Fo^2^+2Fc^2^)/3'
_refine_ls_weighting_scheme calc
_refine_ls_wR_factor_gt 0.1462
_refine_ls_wR_factor_ref 0.1668
_reflns_Friedel_coverage 0.000
_reflns_number_gt 4732
_reflns_number_total 8888
_reflns_threshold_expression 'I > 2\s(I)'
_cod_data_source_file d4cc02092h2.cif
_cod_data_source_block monoclinic-c2c
_cod_original_cell_volume 9733(4)
_cod_database_code 7133450
_shelx_shelxl_version_number 2018/3
_shelx_space_group_comment
;
The symmetry employed for this shelxl refinement is uniquely defined
by the following loop, which should always be used as a source of
symmetry information in preference to the above space-group names.
They are only intended as comments.
;
_shelx_estimated_absorpt_t_max 0.994
_shelx_estimated_absorpt_t_min 0.964
_olex2_refinement_description
;
1. Fixed Uiso
 At 1.2 times of:
  All C(H) groups, All C(H,H) groups
 At 1.5 times of:
  All C(H,H,H) groups, All O(H,H) groups
2.a Free rotating group:
 O3(H3A,H3B)
2.b Ternary CH refined with riding coordinates:
 C17(H17), C20(H20), C32(H32), C29(H29)
2.c Secondary CH2 refined with riding coordinates:
 C5(H5A,H5B), C6(H6A,H6B), C7(H7A,H7B)
2.d Aromatic/amide H refined with riding coordinates:
 C14(H14), C12(H12), C13(H13), C9(H9), C27(H27), C8(H8), C25(H25), C39(H39),
 C26(H26), C46(H46), C37(H37), C48(H48)
2.e Idealised Me refined as rotating group:
 C21(H21A,H21B,H21C), C22(H22A,H22B,H22C), C18(H18A,H18B,H18C), C19(H19A,H19B,
 H19C), C30(H30A,H30B,H30C), C41(H41A,H41B,H41C), C51(H51A,H51B,H51C), C42(H42A,
 H42B,H42C), C33(H33A,H33B,H33C), C34(H34A,H34B,H34C), C43(H43A,H43B,H43C),
 C31(H31A,H31B,H31C), C50(H50A,H50B,H50C), C52(H52A,H52B,H52C)
;
_smtbx_masks_void_probe_radius 1.2
_smtbx_masks_void_truncation_radius 1.2
_olex2_submission_special_instructions 'No special instructions were received'

loop_
_space_group_symop_operation_xyz
'x, y, z'
'-x, y, -z+1/2'
'x+1/2, y+1/2, z'
'-x+1/2, y+1/2, -z+1/2'
'-x, -y, -z'
'x, -y, z-1/2'
'-x+1/2, -y+1/2, -z'
'x+1/2, -y+1/2, z-1/2'

loop_
_atom_site_label
_atom_site_type_symbol
_atom_site_fract_x
_atom_site_fract_y
_atom_site_fract_z
_atom_site_U_iso_or_equiv
_atom_site_adp_type
_atom_site_occupancy
_atom_site_site_symmetry_order
_atom_site_calc_flag
_atom_site_refinement_flags_posn
_atom_site_refinement_flags_adp
_atom_site_refinement_flags_occupancy
_atom_site_disorder_assembly
_atom_site_disorder_group
Cl1 Cl 0.88647(4) 0.12333(3) 0.16790(3) 0.0614(2) Uani 1 1 d . . . . .
O3 O 0.98357(10) 0.14837(10) 0.33587(10) 0.0628(5) Uani 1 1 d . . . . .
H3A H 0.956107 0.140154 0.291242 0.094 Uiso 1 1 d G . . . .
H3B H 1.020849 0.143054 0.341325 0.094 Uiso 1 1 d G . . . .
O1 O 0.66975(10) 0.31812(10) 0.22295(10) 0.0660(6) Uani 1 1 d . . . . .
O2 O 0.79229(11) 0.42838(10) 0.27143(12) 0.0753(6) Uani 1 1 d . . . . .
N2 N 0.63679(10) 0.46608(10) 0.18528(10) 0.0459(6) Uani 1 1 d . . . . .
N1 N 0.65656(11) 0.43274(10) 0.29609(10) 0.0507(6) Uani 1 1 d . . . . .
N4 N 0.78344(12) 0.27319(11) 0.20596(13) 0.0633(7) Uani 1 1 d . . . . .
N3 N 0.85975(13) 0.30712(12) 0.31150(13) 0.0642(7) Uani 1 1 d . . . . .
C16 C 0.67868(13) 0.49670(13) 0.10913(13) 0.0493(7) Uani 1 1 d . . . . .
C10 C 0.63784(13) 0.45872(12) 0.11928(13) 0.0476(7) Uani 1 1 d . . . . .
C5 C 0.59442(13) 0.51525(12) 0.18396(14) 0.0500(7) Uani 1 1 d . . . . .
H5A H 0.563177 0.528251 0.132984 0.060 Uiso 1 1 calc R . . . .
H5B H 0.621698 0.550689 0.211756 0.060 Uiso 1 1 calc R . . . .
C6 C 0.55729(13) 0.49299(13) 0.21718(13) 0.0485(7) Uani 1 1 d . . . . .
H6A H 0.528471 0.458638 0.188374 0.058 Uiso 1 1 calc R . . . .
H6B H 0.529587 0.525973 0.217560 0.058 Uiso 1 1 calc R . . . .
C11 C 0.59243(13) 0.41857(12) 0.06555(13) 0.0485(7) Uani 1 1 d . . . . .
C1 C 0.66621(13) 0.42845(13) 0.24167(14) 0.0514(7) Uani 1 1 d . . . . .
C23 C 0.69881(15) 0.40404(14) 0.36688(14) 0.0574(8) Uani 1 1 d . . . . .
C17 C 0.72400(14) 0.54386(13) 0.16467(14) 0.0524(7) Uani 1 1 d . . . . .
H17 H 0.725675 0.536174 0.211061 0.063 Uiso 1 1 calc R . . . .
C14 C 0.67387(14) 0.49251(13) 0.04241(14) 0.0550(7) Uani 1 1 d . . . . .
H14 H 0.700626 0.517863 0.033383 0.066 Uiso 1 1 calc R . . . .
C7 C 0.60663(14) 0.47273(13) 0.29410(14) 0.0535(7) Uani 1 1 d . . . . .
H7A H 0.628323 0.508768 0.325196 0.064 Uiso 1 1 calc R . . . .
H7B H 0.583761 0.450725 0.313968 0.064 Uiso 1 1 calc R . . . .
C12 C 0.59074(14) 0.41632(13) 0.00041(14) 0.0537(7) Uani 1 1 d . . . . .
H12 H 0.561106 0.389342 -0.037090 0.064 Uiso 1 1 calc R . . . .
C20 C 0.54200(14) 0.38305(12) 0.07224(14) 0.0519(7) Uani 1 1 d . . . . .
H20 H 0.554389 0.385261 0.124160 0.062 Uiso 1 1 calc R . . . .
C28 C 0.75489(15) 0.43635(15) 0.41909(15) 0.0602(8) Uani 1 1 d . . . . .
C13 C 0.63131(15) 0.45255(14) -0.01068(14) 0.0574(8) Uani 1 1 d . . . . .
H13 H 0.629802 0.449846 -0.055244 0.069 Uiso 1 1 calc R . . . .
C21 C 0.47465(14) 0.41300(15) 0.02431(15) 0.0657(8) Uani 1 1 d . . . . .
H21A H 0.461375 0.410943 -0.026956 0.099 Uiso 1 1 calc GR . . . .
H21B H 0.477167 0.455593 0.038737 0.099 Uiso 1 1 calc GR . . . .
H21C H 0.442324 0.391613 0.030491 0.099 Uiso 1 1 calc GR . . . .
C22 C 0.53905(16) 0.31586(13) 0.05183(16) 0.0671(9) Uani 1 1 d . . . . .
H22A H 0.506898 0.294700 0.058489 0.101 Uiso 1 1 calc GR . . . .
H22B H 0.582374 0.297325 0.083252 0.101 Uiso 1 1 calc GR . . . .
H22C H 0.526006 0.312654 0.000708 0.101 Uiso 1 1 calc GR . . . .
C35 C 0.72760(16) 0.26539(15) 0.13129(16) 0.0640(9) Uani 1 1 d . . . . .
C18 C 0.79397(14) 0.53976(15) 0.18152(15) 0.0658(8) Uani 1 1 d . . . . .
H18A H 0.810459 0.498263 0.196689 0.099 Uiso 1 1 calc GR . . . .
H18B H 0.822187 0.568115 0.220922 0.099 Uiso 1 1 calc GR . . . .
H18C H 0.794171 0.550256 0.137753 0.099 Uiso 1 1 calc GR . . . .
C24 C 0.67708(16) 0.35090(14) 0.38247(15) 0.0634(8) Uani 1 1 d . . . . .
C40 C 0.72474(16) 0.30163(15) 0.07746(17) 0.0659(9) Uani 1 1 d . . . . .
C19 C 0.69612(15) 0.60785(13) 0.13812(15) 0.0623(8) Uani 1 1 d . . . . .
H19A H 0.690135 0.615112 0.090356 0.094 Uiso 1 1 calc GR . . . .
H19B H 0.726688 0.637962 0.173163 0.094 Uiso 1 1 calc GR . . . .
H19C H 0.653731 0.611361 0.133888 0.094 Uiso 1 1 calc GR . . . .
C4 C 0.79753(17) 0.31727(15) 0.25520(17) 0.0678(9) Uani 1 1 d . . . . .
C9 C 0.83677(16) 0.23546(15) 0.23165(18) 0.0675(9) Uani 1 1 d . . . . .
H9 H 0.839566 0.200970 0.207124 0.081 Uiso 1 1 calc R . . . .
C36 C 0.68596(17) 0.21688(16) 0.11687(16) 0.0684(9) Uani 1 1 d . . . . .
C44 C 0.89647(16) 0.33853(14) 0.38080(17) 0.0644(8) Uani 1 1 d . . . . .
C27 C 0.79089(16) 0.41093(17) 0.48935(16) 0.0710(9) Uani 1 1 d . . . . .
H27 H 0.829771 0.430536 0.526253 0.085 Uiso 1 1 calc R . . . .
C38 C 0.63495(17) 0.23885(17) -0.01232(16) 0.0699(9) Uani 1 1 d . . . . .
C8 C 0.88417(17) 0.25588(15) 0.29742(18) 0.0692(9) Uani 1 1 d . . . . .
H8 H 0.926394 0.238471 0.328338 0.083 Uiso 1 1 calc R . . . .
C25 C 0.71525(18) 0.32832(16) 0.45355(16) 0.0721(10) Uani 1 1 d . . . . .
H25 H 0.702575 0.291784 0.466043 0.087 Uiso 1 1 calc R . . . .
C32 C 0.61368(17) 0.31909(14) 0.32806(16) 0.0664(9) Uani 1 1 d . . . . .
H32 H 0.594421 0.340444 0.280146 0.080 Uiso 1 1 calc R . . . .
C45 C 0.89046(16) 0.31795(14) 0.43729(17) 0.0634(8) Uani 1 1 d . . . . .
C29 C 0.77588(15) 0.49718(15) 0.40578(15) 0.0639(8) Uani 1 1 d . . . . .
H29 H 0.745484 0.507732 0.353097 0.077 Uiso 1 1 calc R . . . .
C39 C 0.67745(18) 0.28708(16) 0.00540(18) 0.0707(9) Uani 1 1 d . . . . .
H39 H 0.674329 0.311073 -0.032728 0.085 Uiso 1 1 calc R . . . .
C26 C 0.77093(18) 0.35829(17) 0.50568(17) 0.0753(10) Uani 1 1 d . . . . .
H26 H 0.795990 0.342289 0.553772 0.090 Uiso 1 1 calc R . . . .
C46 C 0.93116(17) 0.34451(15) 0.50547(18) 0.0710(9) Uani 1 1 d . . . . .
H46 H 0.927408 0.331734 0.544899 0.085 Uiso 1 1 calc R . . . .
C47 C 0.97670(18) 0.38862(17) 0.51816(19) 0.0781(10) Uani 1 1 d . . . . .
C37 C 0.63951(17) 0.20431(16) 0.04443(17) 0.0726(9) Uani 1 1 d . . . . .
H37 H 0.609993 0.171447 0.032915 0.087 Uiso 1 1 calc R . . . .
C30 C 0.77065(16) 0.54725(15) 0.45143(15) 0.0701(9) Uani 1 1 d . . . . .
H30A H 0.725305 0.549783 0.439232 0.105 Uiso 1 1 calc GR . . . .
H30B H 0.783447 0.586247 0.440872 0.105 Uiso 1 1 calc GR . . . .
H30C H 0.799860 0.537767 0.503409 0.105 Uiso 1 1 calc GR . . . .
C49 C 0.94254(18) 0.38218(16) 0.39058(19) 0.0730(9) Uani 1 1 d . . . . .
C2 C 0.7019(2) 0.3673(2) 0.23816(16) 0.0875(12) Uani 1 1 d . . . . .
C41 C 0.77214(18) 0.35272(16) 0.09493(18) 0.0801(10) Uani 1 1 d . . . . .
H41A H 0.761477 0.386647 0.116050 0.120 Uiso 1 1 calc GR . . . .
H41B H 0.769011 0.366210 0.050125 0.120 Uiso 1 1 calc GR . . . .
H41C H 0.816896 0.338679 0.130021 0.120 Uiso 1 1 calc GR . . . .
C51 C 0.84282(17) 0.26899(16) 0.42547(17) 0.0770(10) Uani 1 1 d . . . . .
H51A H 0.798110 0.282656 0.389592 0.116 Uiso 1 1 calc GR . . . .
H51B H 0.846493 0.259849 0.471720 0.116 Uiso 1 1 calc GR . . . .
H51C H 0.852609 0.232359 0.407338 0.116 Uiso 1 1 calc GR . . . .
C48 C 0.98161(18) 0.40653(17) 0.4603(2) 0.0833(10) Uani 1 1 d . . . . .
H48 H 1.012961 0.436734 0.468446 0.100 Uiso 1 1 calc R . . . .
C42 C 0.58410(17) 0.22294(17) -0.09095(16) 0.0851(11) Uani 1 1 d . . . . .
H42A H 0.540761 0.236613 -0.102962 0.128 Uiso 1 1 calc GR . . . .
H42B H 0.583418 0.178840 -0.097542 0.128 Uiso 1 1 calc GR . . . .
H42C H 0.595229 0.243075 -0.123218 0.128 Uiso 1 1 calc GR . . . .
C33 C 0.56432(17) 0.32282(17) 0.35100(18) 0.0792(10) Uani 1 1 d . . . . .
H33A H 0.583176 0.304460 0.399378 0.119 Uiso 1 1 calc GR . . . .
H33B H 0.524294 0.300911 0.315609 0.119 Uiso 1 1 calc GR . . . .
H33C H 0.553675 0.365484 0.352812 0.119 Uiso 1 1 calc GR . . . .
C3 C 0.7615(2) 0.3778(2) 0.25337(17) 0.0899(12) Uani 1 1 d . . . . .
C34 C 0.62483(19) 0.25207(15) 0.31664(18) 0.0851(11) Uani 1 1 d . . . . .
H34A H 0.658846 0.249743 0.305072 0.128 Uiso 1 1 calc GR . . . .
H34B H 0.583848 0.234883 0.276258 0.128 Uiso 1 1 calc GR . . . .
H34C H 0.638891 0.229035 0.361339 0.128 Uiso 1 1 calc GR . . . .
C43 C 0.69110(18) 0.17785(16) 0.17679(17) 0.0849(11) Uani 1 1 d . . . . .
H43A H 0.730182 0.152068 0.197156 0.127 Uiso 1 1 calc GR . . . .
H43B H 0.651933 0.152233 0.156860 0.127 Uiso 1 1 calc GR . . . .
H43C H 0.694522 0.203886 0.215328 0.127 Uiso 1 1 calc GR . . . .
C31 C 0.84571(17) 0.49667(19) 0.42200(19) 0.0891(11) Uani 1 1 d . . . . .
H31A H 0.876539 0.486951 0.473611 0.134 Uiso 1 1 calc GR . . . .
H31B H 0.856237 0.536756 0.411280 0.134 Uiso 1 1 calc GR . . . .
H31C H 0.849213 0.465984 0.391537 0.134 Uiso 1 1 calc GR . . . .
C50 C 0.94768(19) 0.40269(19) 0.3274(2) 0.0929(12) Uani 1 1 d . . . . .
H50A H 0.907747 0.424755 0.292076 0.139 Uiso 1 1 calc GR . . . .
H50B H 0.952844 0.367163 0.303696 0.139 Uiso 1 1 calc GR . . . .
H50C H 0.985785 0.429465 0.345431 0.139 Uiso 1 1 calc GR . . . .
C52 C 1.01888(19) 0.4172(2) 0.5925(2) 0.1024(13) Uani 1 1 d . . . . .
H52A H 0.991931 0.444166 0.601915 0.154 Uiso 1 1 calc GR . . . .
H52B H 1.054072 0.440749 0.593992 0.154 Uiso 1 1 calc GR . . . .
H52C H 1.038058 0.385322 0.629740 0.154 Uiso 1 1 calc GR . . . .

loop_
_atom_site_aniso_label
_atom_site_aniso_U_11
_atom_site_aniso_U_22
_atom_site_aniso_U_33
_atom_site_aniso_U_23
_atom_site_aniso_U_13
_atom_site_aniso_U_12
Cl1 0.0754(5) 0.0567(5) 0.0430(4) -0.0035(3) 0.0255(4) 0.0024(4)
O3 0.0679(13) 0.0664(13) 0.0422(10) -0.0001(10) 0.0216(9) 0.0019(12)
O1 0.0683(14) 0.0557(13) 0.0655(13) -0.0018(10) 0.0302(11) -0.0081(11)
O2 0.0707(15) 0.0608(14) 0.0819(15) 0.0016(12) 0.0325(12) -0.0087(12)
N2 0.0559(14) 0.0467(13) 0.0346(11) 0.0049(10) 0.0239(10) 0.0112(11)
N1 0.0568(15) 0.0585(15) 0.0373(11) 0.0089(10) 0.0255(11) 0.0161(12)
N4 0.0660(17) 0.0651(17) 0.0566(15) 0.0153(13) 0.0314(13) 0.0222(14)
N3 0.0719(18) 0.0589(16) 0.0644(16) 0.0120(13) 0.0383(15) 0.0184(14)
C16 0.0505(17) 0.0595(18) 0.0384(14) 0.0021(13) 0.0243(13) 0.0104(14)
C10 0.0561(18) 0.0529(17) 0.0341(13) 0.0031(12) 0.0244(13) 0.0122(14)
C5 0.0598(18) 0.0503(17) 0.0410(14) 0.0057(12) 0.0277(13) 0.0131(14)
C6 0.0491(17) 0.0513(17) 0.0435(14) 0.0014(13) 0.0238(13) 0.0059(13)
C11 0.0533(17) 0.0486(16) 0.0380(14) 0.0025(12) 0.0207(13) 0.0114(14)
C1 0.0595(19) 0.0514(17) 0.0422(15) 0.0035(13) 0.0265(14) 0.0164(14)
C23 0.069(2) 0.063(2) 0.0401(15) 0.0117(14) 0.0294(15) 0.0228(16)
C17 0.0593(19) 0.0571(18) 0.0410(14) 0.0015(13) 0.0269(14) 0.0013(14)
C14 0.0599(19) 0.0634(19) 0.0434(15) 0.0010(14) 0.0288(14) 0.0066(15)
C7 0.0632(19) 0.0568(18) 0.0478(15) 0.0100(13) 0.0347(14) 0.0120(15)
C12 0.0613(19) 0.0550(18) 0.0392(14) -0.0023(13) 0.0232(14) 0.0091(15)
C20 0.0599(19) 0.0507(17) 0.0405(14) 0.0015(13) 0.0239(13) 0.0063(14)
C28 0.065(2) 0.073(2) 0.0427(15) 0.0105(15) 0.0289(15) 0.0252(17)
C13 0.067(2) 0.067(2) 0.0404(15) -0.0015(14) 0.0303(15) 0.0116(17)
C21 0.058(2) 0.071(2) 0.0612(18) 0.0120(16) 0.0272(16) 0.0078(16)
C22 0.079(2) 0.0548(19) 0.0631(18) -0.0085(15) 0.0355(17) -0.0042(16)
C35 0.071(2) 0.070(2) 0.0550(18) 0.0147(16) 0.0359(17) 0.0253(18)
C18 0.063(2) 0.079(2) 0.0559(17) 0.0013(16) 0.0316(16) -0.0029(17)
C24 0.083(2) 0.062(2) 0.0500(17) 0.0149(15) 0.0385(17) 0.0213(18)
C40 0.080(2) 0.066(2) 0.063(2) 0.0146(17) 0.0458(19) 0.0271(18)
C19 0.072(2) 0.0576(19) 0.0484(16) -0.0070(14) 0.0264(15) -0.0067(16)
C4 0.089(3) 0.063(2) 0.0578(18) 0.0176(17) 0.0432(19) 0.0335(18)
C9 0.069(2) 0.062(2) 0.068(2) 0.0043(17) 0.0341(18) 0.0176(18)
C36 0.076(2) 0.074(2) 0.0560(19) 0.0162(17) 0.0357(18) 0.0186(19)
C44 0.070(2) 0.058(2) 0.0628(19) 0.0045(16) 0.0340(17) 0.0123(17)
C27 0.070(2) 0.090(3) 0.0451(17) 0.0061(17) 0.0259(16) 0.0239(19)
C38 0.074(2) 0.080(2) 0.0542(19) 0.0125(17) 0.0327(17) 0.031(2)
C8 0.065(2) 0.063(2) 0.078(2) 0.0000(17) 0.0378(19) 0.0139(17)
C25 0.095(3) 0.073(2) 0.0532(18) 0.0207(17) 0.0425(19) 0.028(2)
C32 0.089(2) 0.057(2) 0.0599(18) 0.0131(15) 0.0435(18) 0.0128(17)
C45 0.069(2) 0.0576(19) 0.0634(19) 0.0090(16) 0.0355(17) 0.0115(17)
C29 0.060(2) 0.082(2) 0.0458(15) 0.0037(16) 0.0257(15) 0.0123(17)
C39 0.085(3) 0.074(2) 0.065(2) 0.0199(18) 0.048(2) 0.030(2)
C26 0.092(3) 0.087(3) 0.0449(17) 0.0212(18) 0.0348(19) 0.037(2)
C46 0.077(2) 0.069(2) 0.067(2) 0.0069(18) 0.0379(19) 0.0127(19)
C47 0.078(3) 0.077(3) 0.075(2) 0.001(2) 0.038(2) 0.011(2)
C37 0.077(2) 0.071(2) 0.067(2) 0.0128(17) 0.0375(19) 0.0166(18)
C30 0.065(2) 0.084(2) 0.0547(17) 0.0007(17) 0.0275(16) 0.0044(18)
C49 0.080(2) 0.065(2) 0.079(2) 0.0104(19) 0.046(2) 0.0080(19)
C2 0.086(3) 0.127(4) 0.0394(17) 0.011(2) 0.0265(19) -0.020(3)
C41 0.097(3) 0.078(2) 0.079(2) 0.0169(19) 0.056(2) 0.016(2)
C51 0.089(3) 0.075(2) 0.069(2) 0.0092(18) 0.0442(19) 0.005(2)
C48 0.077(3) 0.076(2) 0.092(3) -0.006(2) 0.042(2) -0.003(2)
C42 0.089(3) 0.093(3) 0.062(2) 0.0111(18) 0.0328(19) 0.030(2)
C33 0.092(3) 0.082(2) 0.073(2) 0.0179(19) 0.051(2) 0.011(2)
C3 0.090(3) 0.114(4) 0.0495(19) 0.011(2) 0.026(2) -0.018(3)
C34 0.114(3) 0.064(2) 0.081(2) 0.0155(19) 0.055(2) 0.015(2)
C43 0.102(3) 0.083(3) 0.062(2) 0.0181(18) 0.039(2) 0.004(2)
C31 0.071(2) 0.115(3) 0.084(2) -0.008(2) 0.044(2) 0.008(2)
C50 0.102(3) 0.096(3) 0.097(3) 0.013(2) 0.063(2) -0.001(2)
C52 0.094(3) 0.107(3) 0.088(3) -0.017(2) 0.036(2) -0.001(2)

loop_
_atom_type_symbol
_atom_type_description
_atom_type_scat_dispersion_real
_atom_type_scat_dispersion_imag
_atom_type_scat_source
C C 0.0033 0.0016 'International Tables Vol C Tables 4.2.6.8 and 6.1.1.4'
H H 0.0000 0.0000 'International Tables Vol C Tables 4.2.6.8 and 6.1.1.4'
Cl Cl 0.1484 0.1585 'International Tables Vol C Tables 4.2.6.8 and 6.1.1.4'
N N 0.0061 0.0033 'International Tables Vol C Tables 4.2.6.8 and 6.1.1.4'
O O 0.0106 0.0060 'International Tables Vol C Tables 4.2.6.8 and 6.1.1.4'

loop_
_geom_angle_atom_site_label_1
_geom_angle_atom_site_label_2
_geom_angle_atom_site_label_3
_geom_angle
_geom_angle_site_symmetry_1
_geom_angle_site_symmetry_3
_geom_angle_publ_flag
H3A O3 H3B 104.5 . . ?
C10 N2 C5 116.05(19) . . ?
C1 N2 C10 123.8(2) . . ?
C1 N2 C5 119.9(2) . . ?
C1 N1 C23 123.5(2) . . ?
C1 N1 C7 123.3(2) . . ?
C23 N1 C7 112.9(2) . . ?
C4 N4 C35 131.0(3) . . ?
C4 N4 C9 109.3(3) . . ?
C9 N4 C35 119.1(3) . . ?
C4 N3 C44 128.6(3) . . ?
C4 N3 C8 109.5(3) . . ?
C8 N3 C44 121.6(3) . . ?
C10 C16 C17 123.5(2) . . ?
C14 C16 C10 116.8(3) . . ?
C14 C16 C17 119.6(3) . . ?
C16 C10 N2 118.3(2) . . ?
C16 C10 C11 123.3(2) . . ?
C11 C10 N2 118.0(2) . . ?
N2 C5 H5A 109.7 . . ?
N2 C5 H5B 109.7 . . ?
N2 C5 C6 109.7(2) . . ?
H5A C5 H5B 108.2 . . ?
C6 C5 H5A 109.7 . . ?
C6 C5 H5B 109.7 . . ?
C5 C6 H6A 110.1 . . ?
C5 C6 H6B 110.1 . . ?
C5 C6 C7 107.9(2) . . ?
H6A C6 H6B 108.4 . . ?
C7 C6 H6A 110.1 . . ?
C7 C6 H6B 110.1 . . ?
C10 C11 C20 123.6(2) . . ?
C12 C11 C10 116.8(3) . . ?
C12 C11 C20 119.3(2) . . ?
N2 C1 C2 120.7(2) . . ?
N1 C1 N2 121.0(2) . . ?
N1 C1 C2 117.0(2) . . ?
C28 C23 N1 117.3(3) . . ?
C24 C23 N1 118.5(3) . . ?
C24 C23 C28 123.6(3) . . ?
C16 C17 H17 107.8 . . ?
C16 C17 C18 112.5(2) . . ?
C16 C17 C19 110.2(2) . . ?
C18 C17 H17 107.8 . . ?
C18 C17 C19 110.5(2) . . ?
C19 C17 H17 107.8 . . ?
C16 C14 H14 119.2 . . ?
C13 C14 C16 121.5(3) . . ?
C13 C14 H14 119.2 . . ?
N1 C7 C6 110.9(2) . . ?
N1 C7 H7A 109.5 . . ?
N1 C7 H7B 109.5 . . ?
C6 C7 H7A 109.5 . . ?
C6 C7 H7B 109.5 . . ?
H7A C7 H7B 108.0 . . ?
C11 C12 H12 119.4 . . ?
C13 C12 C11 121.2(3) . . ?
C13 C12 H12 119.4 . . ?
C11 C20 H20 108.2 . . ?
C11 C20 C21 109.1(2) . . ?
C11 C20 C22 112.6(2) . . ?
C21 C20 H20 108.2 . . ?
C21 C20 C22 110.5(2) . . ?
C22 C20 H20 108.2 . . ?
C23 C28 C29 124.7(2) . . ?
C27 C28 C23 116.2(3) . . ?
C27 C28 C29 119.0(3) . . ?
C14 C13 C12 120.3(3) . . ?
C14 C13 H13 119.8 . . ?
C12 C13 H13 119.8 . . ?
C20 C21 H21A 109.5 . . ?
C20 C21 H21B 109.5 . . ?
C20 C21 H21C 109.5 . . ?
H21A C21 H21B 109.5 . . ?
H21A C21 H21C 109.5 . . ?
H21B C21 H21C 109.5 . . ?
C20 C22 H22A 109.5 . . ?
C20 C22 H22B 109.5 . . ?
C20 C22 H22C 109.5 . . ?
H22A C22 H22B 109.5 . . ?
H22A C22 H22C 109.5 . . ?
H22B C22 H22C 109.5 . . ?
C40 C35 N4 117.9(3) . . ?
C36 C35 N4 118.0(3) . . ?
C36 C35 C40 123.5(3) . . ?
C17 C18 H18A 109.5 . . ?
C17 C18 H18B 109.5 . . ?
C17 C18 H18C 109.5 . . ?
H18A C18 H18B 109.5 . . ?
H18A C18 H18C 109.5 . . ?
H18B C18 H18C 109.5 . . ?
C23 C24 C25 117.0(3) . . ?
C23 C24 C32 123.6(3) . . ?
C25 C24 C32 119.3(3) . . ?
C35 C40 C39 117.1(3) . . ?
C35 C40 C41 122.1(3) . . ?
C39 C40 C41 120.8(3) . . ?
C17 C19 H19A 109.5 . . ?
C17 C19 H19B 109.5 . . ?
C17 C19 H19C 109.5 . . ?
H19A C19 H19B 109.5 . . ?
H19A C19 H19C 109.5 . . ?
H19B C19 H19C 109.5 . . ?
N4 C4 N3 106.5(3) . . ?
N4 C4 C3 133.4(3) . . ?
N3 C4 C3 119.4(3) . . ?
N4 C9 H9 126.0 . . ?
C8 C9 N4 108.0(3) . . ?
C8 C9 H9 126.0 . . ?
C35 C36 C37 117.4(3) . . ?
C35 C36 C43 122.1(3) . . ?
C37 C36 C43 120.5(3) . . ?
C45 C44 N3 117.8(3) . . ?
C45 C44 C49 122.9(3) . . ?
C49 C44 N3 118.7(3) . . ?
C28 C27 H27 119.4 . . ?
C26 C27 C28 121.2(3) . . ?
C26 C27 H27 119.4 . . ?
C39 C38 C37 118.4(3) . . ?
C39 C38 C42 121.6(3) . . ?
C37 C38 C42 120.0(4) . . ?
N3 C8 H8 126.6 . . ?
C9 C8 N3 106.7(3) . . ?
C9 C8 H8 126.6 . . ?
C24 C25 H25 119.6 . . ?
C26 C25 C24 120.9(3) . . ?
C26 C25 H25 119.6 . . ?
C24 C32 H32 107.8 . . ?
C24 C32 C33 111.2(3) . . ?
C24 C32 C34 112.2(3) . . ?
C33 C32 H32 107.8 . . ?
C33 C32 C34 109.8(3) . . ?
C34 C32 H32 107.8 . . ?
C44 C45 C46 117.0(3) . . ?
C44 C45 C51 121.3(3) . . ?
C46 C45 C51 121.7(3) . . ?
C28 C29 H29 107.9 . . ?
C28 C29 C30 111.2(3) . . ?
C28 C29 C31 113.0(3) . . ?
C30 C29 H29 108.0 . . ?
C31 C29 H29 108.0 . . ?
C31 C29 C30 108.6(3) . . ?
C40 C39 H39 119.0 . . ?
C38 C39 C40 122.0(3) . . ?
C38 C39 H39 119.0 . . ?
C27 C26 C25 121.1(3) . . ?
C27 C26 H26 119.5 . . ?
C25 C26 H26 119.5 . . ?
C45 C46 H46 118.6 . . ?
C47 C46 C45 122.7(3) . . ?
C47 C46 H46 118.6 . . ?
C46 C47 C48 117.9(3) . . ?
C46 C47 C52 121.1(4) . . ?
C48 C47 C52 121.0(4) . . ?
C36 C37 C38 121.6(3) . . ?
C36 C37 H37 119.2 . . ?
C38 C37 H37 119.2 . . ?
C29 C30 H30A 109.5 . . ?
C29 C30 H30B 109.5 . . ?
C29 C30 H30C 109.5 . . ?
H30A C30 H30B 109.5 . . ?
H30A C30 H30C 109.5 . . ?
H30B C30 H30C 109.5 . . ?
C44 C49 C50 120.9(3) . . ?
C48 C49 C44 116.8(3) . . ?
C48 C49 C50 122.3(3) . . ?
O1 C2 C1 117.0(3) . . ?
O1 C2 C3 130.7(4) . . ?
C3 C2 C1 112.3(4) . . ?
C40 C41 H41A 109.5 . . ?
C40 C41 H41B 109.5 . . ?
C40 C41 H41C 109.5 . . ?
H41A C41 H41B 109.5 . . ?
H41A C41 H41C 109.5 . . ?
H41B C41 H41C 109.5 . . ?
C45 C51 H51A 109.5 . . ?
C45 C51 H51B 109.5 . . ?
C45 C51 H51C 109.5 . . ?
H51A C51 H51B 109.5 . . ?
H51A C51 H51C 109.5 . . ?
H51B C51 H51C 109.5 . . ?
C47 C48 C49 122.7(4) . . ?
C47 C48 H48 118.6 . . ?
C49 C48 H48 118.6 . . ?
C38 C42 H42A 109.5 . . ?
C38 C42 H42B 109.5 . . ?
C38 C42 H42C 109.5 . . ?
H42A C42 H42B 109.5 . . ?
H42A C42 H42C 109.5 . . ?
H42B C42 H42C 109.5 . . ?
C32 C33 H33A 109.5 . . ?
C32 C33 H33B 109.5 . . ?
C32 C33 H33C 109.5 . . ?
H33A C33 H33B 109.5 . . ?
H33A C33 H33C 109.5 . . ?
H33B C33 H33C 109.5 . . ?
O2 C3 C4 120.3(4) . . ?
O2 C3 C2 127.7(5) . . ?
C2 C3 C4 111.8(4) . . ?
C32 C34 H34A 109.5 . . ?
C32 C34 H34B 109.5 . . ?
C32 C34 H34C 109.5 . . ?
H34A C34 H34B 109.5 . . ?
H34A C34 H34C 109.5 . . ?
H34B C34 H34C 109.5 . . ?
C36 C43 H43A 109.5 . . ?
C36 C43 H43B 109.5 . . ?
C36 C43 H43C 109.5 . . ?
H43A C43 H43B 109.5 . . ?
H43A C43 H43C 109.5 . . ?
H43B C43 H43C 109.5 . . ?
C29 C31 H31A 109.5 . . ?
C29 C31 H31B 109.5 . . ?
C29 C31 H31C 109.5 . . ?
H31A C31 H31B 109.5 . . ?
H31A C31 H31C 109.5 . . ?
H31B C31 H31C 109.5 . . ?
C49 C50 H50A 109.5 . . ?
C49 C50 H50B 109.5 . . ?
C49 C50 H50C 109.5 . . ?
H50A C50 H50B 109.5 . . ?
H50A C50 H50C 109.5 . . ?
H50B C50 H50C 109.5 . . ?
C47 C52 H52A 109.5 . . ?
C47 C52 H52B 109.5 . . ?
C47 C52 H52C 109.5 . . ?
H52A C52 H52B 109.5 . . ?
H52A C52 H52C 109.5 . . ?
H52B C52 H52C 109.5 . . ?

loop_
_geom_bond_atom_site_label_1
_geom_bond_atom_site_label_2
_geom_bond_distance
_geom_bond_site_symmetry_2
_geom_bond_publ_flag
O3 H3A 0.8497 . ?
O3 H3B 0.8503 . ?
O1 C2 1.269(4) . ?
O2 C3 1.278(4) . ?
N2 C10 1.455(3) . ?
N2 C5 1.479(3) . ?
N2 C1 1.325(3) . ?
N1 C1 1.324(3) . ?
N1 C23 1.456(3) . ?
N1 C7 1.474(3) . ?
N4 C35 1.460(4) . ?
N4 C4 1.345(4) . ?
N4 C9 1.374(4) . ?
N3 C4 1.353(4) . ?
N3 C44 1.448(4) . ?
N3 C8 1.381(4) . ?
C16 C10 1.397(4) . ?
C16 C17 1.521(4) . ?
C16 C14 1.392(3) . ?
C10 C11 1.404(4) . ?
C5 H5A 0.9900 . ?
C5 H5B 0.9900 . ?
C5 C6 1.502(4) . ?
C6 H6A 0.9900 . ?
C6 H6B 0.9900 . ?
C6 C7 1.507(3) . ?
C11 C12 1.393(4) . ?
C11 C20 1.518(4) . ?
C1 C2 1.622(5) . ?
C23 C28 1.406(4) . ?
C23 C24 1.396(4) . ?
C17 H17 1.0000 . ?
C17 C18 1.527(4) . ?
C17 C19 1.534(4) . ?
C14 H14 0.9500 . ?
C14 C13 1.374(4) . ?
C7 H7A 0.9900 . ?
C7 H7B 0.9900 . ?
C12 H12 0.9500 . ?
C12 C13 1.380(4) . ?
C20 H20 1.0000 . ?
C20 C21 1.532(4) . ?
C20 C22 1.534(4) . ?
C28 C27 1.405(4) . ?
C28 C29 1.513(4) . ?
C13 H13 0.9500 . ?
C21 H21A 0.9800 . ?
C21 H21B 0.9800 . ?
C21 H21C 0.9800 . ?
C22 H22A 0.9800 . ?
C22 H22B 0.9800 . ?
C22 H22C 0.9800 . ?
C35 C40 1.385(4) . ?
C35 C36 1.382(5) . ?
C18 H18A 0.9800 . ?
C18 H18B 0.9800 . ?
C18 H18C 0.9800 . ?
C24 C25 1.397(4) . ?
C24 C32 1.513(4) . ?
C40 C39 1.392(4) . ?
C40 C41 1.501(5) . ?
C19 H19A 0.9800 . ?
C19 H19B 0.9800 . ?
C19 H19C 0.9800 . ?
C4 C3 1.581(5) . ?
C9 H9 0.9500 . ?
C9 C8 1.341(4) . ?
C36 C37 1.384(4) . ?
C36 C43 1.507(4) . ?
C44 C45 1.386(4) . ?
C44 C49 1.397(5) . ?
C27 H27 0.9500 . ?
C27 C26 1.372(5) . ?
C38 C39 1.380(5) . ?
C38 C37 1.401(4) . ?
C38 C42 1.515(4) . ?
C8 H8 0.9500 . ?
C25 H25 0.9500 . ?
C25 C26 1.375(5) . ?
C32 H32 1.0000 . ?
C32 C33 1.520(4) . ?
C32 C34 1.543(4) . ?
C45 C46 1.392(4) . ?
C45 C51 1.494(4) . ?
C29 H29 1.0000 . ?
C29 C30 1.532(4) . ?
C29 C31 1.526(4) . ?
C39 H39 0.9500 . ?
C26 H26 0.9500 . ?
C46 H46 0.9500 . ?
C46 C47 1.379(5) . ?
C47 C48 1.380(5) . ?
C47 C52 1.508(5) . ?
C37 H37 0.9500 . ?
C30 H30A 0.9800 . ?
C30 H30B 0.9800 . ?
C30 H30C 0.9800 . ?
C49 C48 1.392(5) . ?
C49 C50 1.511(5) . ?
C2 C3 1.311(5) . ?
C41 H41A 0.9800 . ?
C41 H41B 0.9800 . ?
C41 H41C 0.9800 . ?
C51 H51A 0.9800 . ?
C51 H51B 0.9800 . ?
C51 H51C 0.9800 . ?
C48 H48 0.9500 . ?
C42 H42A 0.9800 . ?
C42 H42B 0.9800 . ?
C42 H42C 0.9800 . ?
C33 H33A 0.9800 . ?
C33 H33B 0.9800 . ?
C33 H33C 0.9800 . ?
C34 H34A 0.9800 . ?
C34 H34B 0.9800 . ?
C34 H34C 0.9800 . ?
C43 H43A 0.9800 . ?
C43 H43B 0.9800 . ?
C43 H43C 0.9800 . ?
C31 H31A 0.9800 . ?
C31 H31B 0.9800 . ?
C31 H31C 0.9800 . ?
C50 H50A 0.9800 . ?
C50 H50B 0.9800 . ?
C50 H50C 0.9800 . ?
C52 H52A 0.9800 . ?
C52 H52B 0.9800 . ?
C52 H52C 0.9800 . ?

loop_
_geom_torsion_atom_site_label_1
_geom_torsion_atom_site_label_2
_geom_torsion_atom_site_label_3
_geom_torsion_atom_site_label_4
_geom_torsion
_geom_torsion_site_symmetry_1
_geom_torsion_site_symmetry_2
_geom_torsion_site_symmetry_3
_geom_torsion_site_symmetry_4
_geom_torsion_publ_flag
O1 C2 C3 O2 -176.7(3) . . . . ?
O1 C2 C3 C4 -2.6(5) . . . . ?
N2 C10 C11 C12 174.7(2) . . . . ?
N2 C10 C11 C20 0.7(4) . . . . ?
N2 C5 C6 C7 58.4(3) . . . . ?
N2 C1 C2 O1 -98.4(3) . . . . ?
N2 C1 C2 C3 82.8(4) . . . . ?
N1 C1 C2 O1 68.7(3) . . . . ?
N1 C1 C2 C3 -110.1(3) . . . . ?
N1 C23 C28 C27 173.2(2) . . . . ?
N1 C23 C28 C29 -2.9(4) . . . . ?
N1 C23 C24 C25 -173.0(3) . . . . ?
N1 C23 C24 C32 3.9(4) . . . . ?
N4 C35 C40 C39 169.8(3) . . . . ?
N4 C35 C40 C41 -7.5(4) . . . . ?
N4 C35 C36 C37 -170.1(3) . . . . ?
N4 C35 C36 C43 8.6(5) . . . . ?
N4 C4 C3 O2 -127.6(4) . . . . ?
N4 C4 C3 C2 57.8(5) . . . . ?
N4 C9 C8 N3 -0.8(4) . . . . ?
N3 C4 C3 O2 41.5(4) . . . . ?
N3 C4 C3 C2 -133.0(3) . . . . ?
N3 C44 C45 C46 173.5(3) . . . . ?
N3 C44 C45 C51 -5.9(4) . . . . ?
N3 C44 C49 C48 -173.3(3) . . . . ?
N3 C44 C49 C50 8.4(5) . . . . ?
C16 C10 C11 C12 2.0(4) . . . . ?
C16 C10 C11 C20 -172.0(2) . . . . ?
C16 C14 C13 C12 1.6(4) . . . . ?
C10 N2 C5 C6 136.9(2) . . . . ?
C10 N2 C1 N1 -171.1(3) . . . . ?
C10 N2 C1 C2 -4.6(4) . . . . ?
C10 C16 C17 C18 130.4(3) . . . . ?
C10 C16 C17 C19 -105.9(3) . . . . ?
C10 C16 C14 C13 -0.5(4) . . . . ?
C10 C11 C12 C13 -0.8(4) . . . . ?
C10 C11 C20 C21 103.5(3) . . . . ?
C10 C11 C20 C22 -133.4(3) . . . . ?
C5 N2 C10 C16 82.0(3) . . . . ?
C5 N2 C10 C11 -91.0(3) . . . . ?
C5 N2 C1 N1 2.4(4) . . . . ?
C5 N2 C1 C2 168.9(3) . . . . ?
C5 C6 C7 N1 -48.4(3) . . . . ?
C11 C12 C13 C14 -0.9(4) . . . . ?
C1 N2 C10 C16 -104.4(3) . . . . ?
C1 N2 C10 C11 82.6(3) . . . . ?
C1 N2 C5 C6 -37.0(3) . . . . ?
C1 N1 C23 C28 86.0(3) . . . . ?
C1 N1 C23 C24 -102.7(3) . . . . ?
C1 N1 C7 C6 16.1(4) . . . . ?
C1 C2 C3 O2 1.9(5) . . . . ?
C1 C2 C3 C4 176.0(2) . . . . ?
C23 N1 C1 N2 -163.9(3) . . . . ?
C23 N1 C1 C2 29.1(4) . . . . ?
C23 N1 C7 C6 -170.5(2) . . . . ?
C23 C28 C27 C26 -1.5(4) . . . . ?
C23 C28 C29 C30 113.2(3) . . . . ?
C23 C28 C29 C31 -124.3(3) . . . . ?
C23 C24 C25 C26 1.3(5) . . . . ?
C23 C24 C32 C33 -112.4(3) . . . . ?
C23 C24 C32 C34 124.1(3) . . . . ?
C17 C16 C10 N2 2.3(4) . . . . ?
C17 C16 C10 C11 174.9(2) . . . . ?
C17 C16 C14 C13 -176.9(3) . . . . ?
C14 C16 C10 N2 -174.0(2) . . . . ?
C14 C16 C10 C11 -1.4(4) . . . . ?
C14 C16 C17 C18 -53.5(3) . . . . ?
C14 C16 C17 C19 70.3(3) . . . . ?
C7 N1 C1 N2 8.8(4) . . . . ?
C7 N1 C1 C2 -158.2(3) . . . . ?
C7 N1 C23 C28 -87.4(3) . . . . ?
C7 N1 C23 C24 83.9(3) . . . . ?
C12 C11 C20 C21 -70.3(3) . . . . ?
C12 C11 C20 C22 52.7(3) . . . . ?
C20 C11 C12 C13 173.4(3) . . . . ?
C28 C23 C24 C25 -2.3(4) . . . . ?
C28 C23 C24 C32 174.6(3) . . . . ?
C28 C27 C26 C25 0.6(5) . . . . ?
C35 N4 C4 N3 -170.9(3) . . . . ?
C35 N4 C4 C3 -0.7(6) . . . . ?
C35 N4 C9 C8 172.7(3) . . . . ?
C35 C40 C39 C38 0.1(5) . . . . ?
C35 C36 C37 C38 0.5(5) . . . . ?
C24 C23 C28 C27 2.4(4) . . . . ?
C24 C23 C28 C29 -173.7(3) . . . . ?
C24 C25 C26 C27 -0.5(5) . . . . ?
C40 C35 C36 C37 0.4(5) . . . . ?
C40 C35 C36 C43 179.1(3) . . . . ?
C4 N4 C35 C40 74.8(4) . . . . ?
C4 N4 C35 C36 -114.2(4) . . . . ?
C4 N4 C9 C8 0.4(4) . . . . ?
C4 N3 C44 C45 87.5(4) . . . . ?
C4 N3 C44 C49 -101.1(4) . . . . ?
C4 N3 C8 C9 1.0(4) . . . . ?
C9 N4 C35 C40 -95.6(3) . . . . ?
C9 N4 C35 C36 75.5(4) . . . . ?
C9 N4 C4 N3 0.2(4) . . . . ?
C9 N4 C4 C3 170.3(4) . . . . ?
C36 C35 C40 C39 -0.7(5) . . . . ?
C36 C35 C40 C41 -178.0(3) . . . . ?
C44 N3 C4 N4 -174.6(3) . . . . ?
C44 N3 C4 C3 13.6(5) . . . . ?
C44 N3 C8 C9 175.3(3) . . . . ?
C44 C45 C46 C47 -1.2(5) . . . . ?
C44 C49 C48 C47 0.9(5) . . . . ?
C27 C28 C29 C30 -62.8(4) . . . . ?
C27 C28 C29 C31 59.7(4) . . . . ?
C8 N3 C4 N4 -0.7(4) . . . . ?
C8 N3 C4 C3 -172.5(3) . . . . ?
C8 N3 C44 C45 -85.7(4) . . . . ?
C8 N3 C44 C49 85.7(4) . . . . ?
C25 C24 C32 C33 64.4(4) . . . . ?
C25 C24 C32 C34 -59.0(4) . . . . ?
C32 C24 C25 C26 -175.8(3) . . . . ?
C45 C44 C49 C48 -2.3(5) . . . . ?
C45 C44 C49 C50 179.4(3) . . . . ?
C45 C46 C47 C48 -0.2(5) . . . . ?
C45 C46 C47 C52 178.7(3) . . . . ?
C29 C28 C27 C26 174.8(3) . . . . ?
C39 C38 C37 C36 -1.1(5) . . . . ?
C46 C47 C48 C49 0.3(5) . . . . ?
C37 C38 C39 C40 0.8(5) . . . . ?
C49 C44 C45 C46 2.5(5) . . . . ?
C49 C44 C45 C51 -177.0(3) . . . . ?
C41 C40 C39 C38 177.4(3) . . . . ?
C51 C45 C46 C47 178.2(3) . . . . ?
C42 C38 C39 C40 -179.3(3) . . . . ?
C42 C38 C37 C36 179.0(3) . . . . ?
C43 C36 C37 C38 -178.2(3) . . . . ?
C50 C49 C48 C47 179.2(3) . . . . ?
C52 C47 C48 C49 -178.5(3) . . . . ?

loop_
_smtbx_masks_void_nr
_smtbx_masks_void_average_x
_smtbx_masks_void_average_y
_smtbx_masks_void_average_z
_smtbx_masks_void_volume
_smtbx_masks_void_count_electrons
_smtbx_masks_void_content
1 0.000 0.533 0.250 243.4 35.2 ?
2 0.000 0.467 0.750 243.4 35.3 ?
3 0.500 -0.033 0.750 243.4 35.3 ?
4 0.500 0.033 0.250 243.4 35.2 ?
